data_1101012
loop_
_publ_author_name
'Hashimoto, Masao'
'Tajima, Fukue'
'Eda, Kazuo'
'Yamamura, Kimiaki'
'Okazaki, Tadashi'

_publ_section_title
;
 Exploration of plastic-like phases in alkylurea systems.
 A thermal and X-ray study
;
_journal_issue 1-3
_journal_name_full 'Journal of Molecular Structure'
_journal_page_first 23
_journal_page_last 33
_journal_paper_doi 10.1016/j.molstruc.2004.08.008
_journal_volume 734
_journal_year 2005
_chemical_formula_moiety 'C14 H30 N2 O'
_chemical_formula_sum 'C14 H30 N2 O'
_chemical_formula_weight 242.40
_chemical_melting_point 384.6
_chemical_name_common n-tridecylurea
_space_group_IT_number 14
_symmetry_cell_setting monoclinic
_symmetry_space_group_name_Hall '-P 2ybc'
_symmetry_space_group_name_H-M 'P 1 21/c 1'
_atom_sites_solution_hydrogens geom
_atom_sites_solution_primary direct
_atom_sites_solution_secondary difmap
_cell_angle_alpha 90.00
_cell_angle_beta 93.909(8)
_cell_angle_gamma 90.00
_cell_formula_units_Z 4
_cell_length_a 21.986(10)
_cell_length_b 7.405(3)
_cell_length_c 9.313(4)
_cell_measurement_reflns_used 882
_cell_measurement_temperature 200(2)
_cell_measurement_theta_max 26.862
_cell_measurement_theta_min 2.786
_cell_volume 1512.7(11)
_diffrn_ambient_temperature 200(2)
_diffrn_measurement_device_type 'CCD area detector'
_diffrn_measurement_method 'phi and omega scans'
_diffrn_radiation_monochromator graphite
_diffrn_radiation_source 'fine-focus sealed tube'
_diffrn_radiation_type MoK\a
_diffrn_radiation_wavelength 0.71073
_diffrn_reflns_av_R_equivalents 0.0594
_diffrn_reflns_av_sigmaI/netI 0.0948
_diffrn_reflns_limit_h_max 28
_diffrn_reflns_limit_h_min -26
_diffrn_reflns_limit_k_max 8
_diffrn_reflns_limit_k_min -9
_diffrn_reflns_limit_l_max 10
_diffrn_reflns_limit_l_min -11
_diffrn_reflns_number 7795
_diffrn_reflns_theta_max 27.42
_diffrn_reflns_theta_min 1.86
_exptl_absorpt_coefficient_mu 0.066
_exptl_absorpt_correction_T_max 0.9940
_exptl_absorpt_correction_T_min 0.9587
_exptl_absorpt_correction_type empirical
_exptl_absorpt_process_details 'program SADABS ver. 2.03(Sheldrick)'
_exptl_crystal_colour colorless
_exptl_crystal_density_diffrn 1.064
_exptl_crystal_density_method 'not measured'
_exptl_crystal_F_000 544
_exptl_crystal_size_max 0.64
_exptl_crystal_size_mid 0.58
_exptl_crystal_size_min 0.09
_refine_ls_extinction_method none
_refine_ls_goodness_of_fit_ref 0.937
_refine_ls_hydrogen_treatment mixed
_refine_ls_matrix_type full
_refine_ls_number_parameters 274
_refine_ls_number_reflns 3054
_refine_ls_number_restraints 0
_refine_ls_restrained_S_all 0.937
_refine_ls_R_factor_all 0.1411
_refine_ls_R_factor_gt 0.0801
_refine_ls_shift/su_max 0.000
_refine_ls_shift/su_mean 0.000
_refine_ls_structure_factor_coef Fsqd
_refine_ls_weighting_details 'calc w=1/[\s^2^(Fo^2^)+(0.1032P)^2^+1.6681P] where P=(Fo^2^+2Fc^2^)/3'
_refine_ls_weighting_scheme calc
_refine_ls_wR_factor_gt 0.2073
_refine_ls_wR_factor_ref 0.2288
_reflns_number_gt 1719
_reflns_number_total 3054
_reflns_threshold_expression >2sigma(I)
_cod_original_sg_symbol_H-M 'P 21/c'
_cod_database_code 1101012

loop_
_symmetry_equiv_pos_as_xyz
'x, y, z'
'-x, y+1/2, -z+1/2'
'-x, -y, -z'
'x, -y-1/2, z-1/2'

loop_
_atom_site_label
_atom_site_type_symbol
_atom_site_fract_x
_atom_site_fract_y
_atom_site_fract_z
_atom_site_U_iso_or_equiv
_atom_site_adp_type
_atom_site_occupancy
_atom_site_symmetry_multiplicity
_atom_site_calc_flag
_atom_site_refinement_flags
_atom_site_disorder_assembly
_atom_site_disorder_group
C1 C 0.09661(15) 0.9759(4) 0.0452(3) 0.0264(7) Uani 1 1 d . . .
C2 C 0.12883(15) 0.8321(4) 0.1371(3) 0.0279(7) Uani 1 1 d . . .
C3 C 0.15308(16) 0.6805(4) 0.0480(3) 0.0293(7) Uani 1 1 d . . .
C4 C 0.18862(16) 0.5381(4) 0.1357(3) 0.0307(7) Uani 1 1 d . . .
C5 C 0.21388(16) 0.3880(4) 0.0447(3) 0.0310(7) Uani 1 1 d . . .
C6 C 0.24955(17) 0.2450(4) 0.1329(4) 0.0350(8) Uani 1 1 d . . .
C7 C 0.27554(17) 0.0956(4) 0.0427(3) 0.0340(8) Uani 1 1 d . . .
C8 C 0.31119(17) -0.0458(5) 0.1313(4) 0.0377(8) Uani 1 1 d . . .
C9 C 0.33681(16) -0.1965(5) 0.0410(4) 0.0369(8) Uani 1 1 d . . .
C10 C 0.37323(18) -0.3370(5) 0.1287(4) 0.0422(9) Uani 1 1 d . . .
C11 C 0.39769(17) -0.4914(5) 0.0407(4) 0.0416(9) Uani 1 1 d . . .
C12 C 0.4353(2) -0.6269(6) 0.1293(5) 0.0554(11) Uani 1 1 d . . .
C13 C 0.4589(2) -0.7837(6) 0.0433(6) 0.0617(12) Uani 1 1 d . . .
C1U C 0.04806(13) 1.2714(4) 0.0760(3) 0.0239(7) Uani 1 1 d . . .
H1 H 0.0777(14) 1.115(5) 0.226(4) 0.037(9) Uiso 1 1 d . . .
H2 H 0.0292(13) 1.373(4) 0.256(4) 0.030(9) Uiso 1 1 d . . .
H3 H 0.0050(18) 1.483(6) 0.128(4) 0.067(13) Uiso 1 1 d . . .
H1A H 0.1236(12) 1.027(4) -0.023(3) 0.022(7) Uiso 1 1 d . . .
H2A H 0.1644(13) 0.891(4) 0.203(3) 0.031(8) Uiso 1 1 d . . .
H3A H 0.1801(14) 0.724(5) -0.026(4) 0.037(9) Uiso 1 1 d . . .
H4A H 0.2241(15) 0.591(5) 0.198(4) 0.043(9) Uiso 1 1 d . . .
H5A H 0.2393(14) 0.438(5) -0.020(3) 0.034(9) Uiso 1 1 d . . .
H6A H 0.2839(17) 0.294(5) 0.189(4) 0.052(11) Uiso 1 1 d . . .
H7A H 0.3035(14) 0.138(5) -0.026(4) 0.036(9) Uiso 1 1 d . . .
H8A H 0.3468(15) 0.008(5) 0.183(4) 0.037(9) Uiso 1 1 d . . .
H9A H 0.3651(13) -0.149(4) -0.027(3) 0.025(8) Uiso 1 1 d . . .
H10A H 0.4096(14) -0.279(5) 0.179(3) 0.034(9) Uiso 1 1 d . . .
H11A H 0.4241(15) -0.444(5) -0.042(4) 0.047(10) Uiso 1 1 d . . .
H12A H 0.4708(16) -0.564(5) 0.168(4) 0.046(10) Uiso 1 1 d . . .
H13A H 0.4848(19) -0.736(6) -0.042(5) 0.074(14) Uiso 1 1 d . . .
H1B H 0.0609(14) 0.925(5) -0.007(3) 0.036(9) Uiso 1 1 d . . .
H2B H 0.1016(16) 0.784(5) 0.201(4) 0.051(10) Uiso 1 1 d . . .
H3B H 0.1183(14) 0.629(4) -0.007(3) 0.036(9) Uiso 1 1 d . . .
H4B H 0.1624(15) 0.484(5) 0.204(4) 0.046(10) Uiso 1 1 d . . .
H5B H 0.1765(14) 0.330(4) -0.006(3) 0.035(9) Uiso 1 1 d . . .
H6B H 0.2198(15) 0.190(5) 0.199(4) 0.047(10) Uiso 1 1 d . . .
H7B H 0.2416(13) 0.039(4) -0.014(3) 0.028(8) Uiso 1 1 d . . .
H8B H 0.2817(17) -0.099(5) 0.201(4) 0.057(11) Uiso 1 1 d . . .
H9B H 0.3016(14) -0.252(4) -0.009(3) 0.028(8) Uiso 1 1 d . . .
H10B H 0.3478(18) -0.391(6) 0.209(5) 0.078(14) Uiso 1 1 d . . .
H11B H 0.3639(14) -0.557(5) -0.011(3) 0.035(9) Uiso 1 1 d . . .
H12B H 0.409(2) -0.678(7) 0.203(5) 0.089(16) Uiso 1 1 d . . .
H13B H 0.4257(18) -0.852(6) 0.002(4) 0.058(12) Uiso 1 1 d . . .
H13C H 0.486(2) -0.869(7) 0.097(5) 0.096(16) Uiso 1 1 d . . .
N1 N 0.07496(12) 1.1207(3) 0.1330(2) 0.0283(6) Uani 1 1 d . . .
N2 N 0.02867(14) 1.3936(4) 0.1683(3) 0.0325(7) Uani 1 1 d . . .
O1 O 0.04305(10) 1.2940(3) -0.05739(19) 0.0304(6) Uani 1 1 d . . .

loop_
_atom_site_aniso_label
_atom_site_aniso_U_11
_atom_site_aniso_U_22
_atom_site_aniso_U_33
_atom_site_aniso_U_23
_atom_site_aniso_U_13
_atom_site_aniso_U_12
C1 0.0447(19) 0.0175(15) 0.0173(14) -0.0017(11) 0.0055(13) 0.0041(13)
C2 0.0459(19) 0.0170(15) 0.0209(14) 0.0008(12) 0.0045(13) 0.0068(13)
C3 0.0459(19) 0.0177(15) 0.0243(15) -0.0013(12) 0.0033(14) 0.0032(14)
C4 0.049(2) 0.0176(16) 0.0249(15) 0.0006(12) 0.0018(14) 0.0057(14)
C5 0.0462(19) 0.0189(16) 0.0280(15) 0.0005(13) 0.0043(14) 0.0010(14)
C6 0.050(2) 0.0192(16) 0.0354(18) -0.0015(13) 0.0016(16) 0.0056(15)
C7 0.049(2) 0.0200(16) 0.0327(17) -0.0020(13) 0.0013(15) 0.0044(15)
C8 0.051(2) 0.0232(17) 0.0389(18) 0.0007(14) -0.0001(16) 0.0072(15)
C9 0.047(2) 0.0238(17) 0.0391(19) 0.0004(15) 0.0008(16) 0.0041(15)
C10 0.056(2) 0.0272(19) 0.043(2) -0.0002(15) -0.0018(17) 0.0127(16)
C11 0.050(2) 0.0280(19) 0.046(2) -0.0016(16) -0.0035(17) 0.0084(16)
C12 0.065(3) 0.037(2) 0.063(3) -0.004(2) -0.007(2) 0.018(2)
C13 0.063(3) 0.038(2) 0.082(3) -0.007(2) -0.006(3) 0.017(2)
C1U 0.0429(17) 0.0135(14) 0.0159(13) 0.0004(10) 0.0057(11) 0.0003(12)
N1 0.0569(17) 0.0171(13) 0.0113(11) 0.0015(10) 0.0042(10) 0.0101(11)
N2 0.0656(19) 0.0189(13) 0.0135(12) 0.0002(10) 0.0052(12) 0.0119(13)
O1 0.0614(14) 0.0170(11) 0.0130(10) 0.0020(8) 0.0035(8) 0.0057(10)
